data_2005842
loop_
_publ_author_name
'DeBord, J. R. D.'
'George, T. A.'
'Ross, II, C. R.'
'Stezowski, J. J.'

_publ_section_title
;
 Tetrafluoroborate Salt of
 Tricarbonyl(2-methoxy-\h^5^-cyclohexadienyl)iron(II)
;
_journal_issue 1
_journal_name_full 'Acta Crystallographica Section C'
_journal_page_first 45
_journal_page_last 47
_journal_paper_doi 10.1107/S0108270196011584
_journal_volume 53
_journal_year 1997
_chemical_formula_iupac '[Fe (C7 H9 O) (C O)3] [B F4]'
_chemical_formula_structural '[Fe(CO)3(C7H9O)][BF4]'
_chemical_formula_sum 'C10 H9 B F4 Fe O4'
_chemical_formula_weight 335.83
_chemical_name_systematic
;
tricarbonyl(2-methoxycyclohexadienyl)-iron(II)-tatrafluoroborate
;
_space_group_IT_number 14
_symmetry_cell_setting monoclinic
_symmetry_space_group_name_Hall '-P 2yn'
_symmetry_space_group_name_H-M 'P 1 21/n 1'
_audit_creation_method SHELXL
_cell_angle_alpha 90.00
_cell_angle_beta 98.177(9)
_cell_angle_gamma 90.00
_cell_formula_units_Z 4
_cell_length_a 9.3811(11)
_cell_length_b 13.2775(12)
_cell_length_c 10.4870(10)
_cell_measurement_reflns_used 26
_cell_measurement_temperature 293(2)
_cell_measurement_theta_max 12.5
_cell_measurement_theta_min 11.95
_cell_volume 1293.0(2)
_computing_cell_refinement XSCANS2.0
_computing_data_collection 'XSCANS2.0 (Siemens, 1992)'
_computing_data_reduction XSCANS2.0
_computing_molecular_graphics 'INSIGHT95 (Biosym Technologies, 1995)'
_computing_publication_material SHELXTL
_computing_structure_refinement 'SHELXTL (Sheldrick, 1994)'
_computing_structure_solution 'XS (Siemens, 1994)'
_diffrn_ambient_temperature 293(2)
_diffrn_measurement_device 'Siemens P4 '
_diffrn_measurement_method \w--2\q
_diffrn_radiation_monochromator graphite
_diffrn_radiation_source 'fine-focus sealed tube'
_diffrn_radiation_type MoK\a
_diffrn_radiation_wavelength 0.71073
_diffrn_reflns_av_R_equivalents 0.033
_diffrn_reflns_av_sigmaI/netI 0.0655
_diffrn_reflns_limit_h_max 13
_diffrn_reflns_limit_h_min -1
_diffrn_reflns_limit_k_max 18
_diffrn_reflns_limit_k_min -1
_diffrn_reflns_limit_l_max 14
_diffrn_reflns_limit_l_min -14
_diffrn_reflns_number 2852
_diffrn_reflns_theta_max 25.00
_diffrn_reflns_theta_min 2.49
_diffrn_standards_decay_% <2
_diffrn_standards_interval_count 100
_diffrn_standards_number 3
_exptl_absorpt_coefficient_mu 1.223
_exptl_absorpt_correction_type none
_exptl_crystal_colour orange
_exptl_crystal_density_diffrn 1.725
_exptl_crystal_density_meas ?
_exptl_crystal_description prismatic
_exptl_crystal_F_000 672
_exptl_crystal_size_max 0.42
_exptl_crystal_size_mid 0.30
_exptl_crystal_size_min 0.24
_refine_diff_density_max 0.69
_refine_diff_density_min -0.55
_refine_ls_extinction_method none
_refine_ls_goodness_of_fit_all 1.08
_refine_ls_goodness_of_fit_obs 1.144
_refine_ls_hydrogen_treatment 'H atoms riding'
_refine_ls_matrix_type full
_refine_ls_number_parameters 181
_refine_ls_number_reflns 2140
_refine_ls_number_restraints 20
_refine_ls_restrained_S_all 1.163
_refine_ls_restrained_S_obs 1.143
_refine_ls_R_factor_all 0.1174
_refine_ls_R_factor_obs 0.067
_refine_ls_shift/esd_max 0.03
_refine_ls_shift/esd_mean 0.002
_refine_ls_structure_factor_coef Fsqd
_refine_ls_weighting_details 'w = 1/[\s^2^(Fo^2^)+(0.0166P)^2^+6.5923P] where P=(Fo^2^+2Fc^2^)/3'
_refine_ls_weighting_scheme calc
_refine_ls_wR_factor_all 0.150
_refine_ls_wR_factor_obs 0.1174
_reflns_number_observed 1459
_reflns_number_total 2205
_reflns_observed_criterion >2sigma(I)
_cod_data_source_file bk1242.cif
_cod_data_source_block n4015mr
_cod_depositor_comments
;
The following automatic conversions were performed:

'_exptl_crystal_density_meas' value 'not measured' was changed to '?'
- the value is perceived as not measured.

Automatic conversion script
Id: cif_fix_values 3008 2015-01-20 13:52:24Z robertas 

The following automatic conversions were performed:

'_refine_ls_weighting_scheme' value 'calc w =
1/[\s^2^(Fo^2^)+(0.0166P)^2^+6.5923P] where P=(Fo^2^+2Fc^2^)/3' was
changed to 'calc'. New tag '_refine_ls_weighting_details' was
created. The value of the new tag was set to 'w =
1/[\s^2^(Fo^2^)+(0.0166P)^2^+6.5923P] where P=(Fo^2^+2Fc^2^)/3'.

Automatic conversion script
Id: cif_fix_values 3143 2015-03-26 13:38:13Z robertas 
;
_cod_original_sg_symbol_H-M 'P 21/n'
_cod_database_code 2005842

loop_
_symmetry_equiv_pos_as_xyz
'x, y, z'
'-x+1/2, y+1/2, -z+1/2'
'-x, -y, -z'
'x-1/2, -y-1/2, z-1/2'

loop_
_atom_site_aniso_label
_atom_site_aniso_U_11
_atom_site_aniso_U_22
_atom_site_aniso_U_33
_atom_site_aniso_U_12
_atom_site_aniso_U_13
_atom_site_aniso_U_23
Fe1 0.0362(5) 0.0425(5) 0.0361(5) 0.0027(5) 0.0092(4) 0.0028(5)
C1A 0.054(5) 0.054(5) 0.052(4) 0.010(4) 0.019(4) 0.008(4)
C2A 0.060(5) 0.051(5) 0.036(4) 0.006(4) 0.012(4) 0.005(4)
C3A 0.046(4) 0.050(4) 0.041(4) 0.002(4) 0.013(3) -0.003(4)
O1A 0.066(4) 0.085(4) 0.092(4) 0.004(3) 0.046(3) 0.017(4)
O2A 0.105(5) 0.050(3) 0.055(3) 0.004(3) 0.003(3) -0.008(3)
O3A 0.066(4) 0.083(4) 0.066(4) 0.024(3) -0.001(3) 0.016(3)
C1 0.042(4) 0.047(4) 0.036(4) -0.007(4) 0.010(3) -0.003(3)
C2 0.041(4) 0.049(4) 0.039(4) -0.007(3) 0.014(3) 0.005(3)
C3 0.062(5) 0.052(5) 0.046(4) 0.000(4) 0.013(4) 0.007(4)
C4 0.056(5) 0.067(6) 0.052(5) 0.015(4) 0.010(4) 0.014(4)
C5 0.037(4) 0.097(7) 0.045(4) -0.012(5) -0.004(3) 0.012(4)
C6 0.051(5) 0.054(5) 0.043(4) -0.011(4) 0.005(3) -0.006(4)
O1 0.058(3) 0.043(3) 0.067(3) 0.007(3) 0.022(3) -0.008(2)
C7 0.049(5) 0.082(7) 0.112(7) 0.018(5) 0.034(5) 0.017(6)
B1 0.046(5) 0.068(6) 0.052(5) -0.003(5) 0.012(4) 0.000(4)
F1 0.070(3) 0.190(7) 0.077(3) 0.001(4) -0.003(3) -0.006(4)
F2 0.063(3) 0.115(4) 0.086(3) -0.001(3) 0.030(2) -0.008(3)
F3 0.107(5) 0.148(5) 0.127(5) 0.011(4) 0.031(4) 0.075(4)
F4 0.113(5) 0.106(4) 0.175(6) -0.003(4) 0.046(4) -0.053(4)

loop_
_atom_site_label
_atom_site_occupancy
_atom_site_fract_x
_atom_site_fract_y
_atom_site_fract_z
_atom_site_U_iso_or_equiv
_atom_site_thermal_displace_type
_atom_site_calc_flag
_atom_site_refinement_flags
_atom_site_type_symbol
Fe1 1 0.64400(10) 0.66823(7) 0.35034(9) 0.0379(3) Uani d . Fe
C1A 1 0.5033(8) 0.6336(6) 0.4456(7) 0.052(2) Uani d . C
C2A 1 0.6877(8) 0.7881(6) 0.4288(7) 0.048(2) Uani d . C
C3A 1 0.7745(8) 0.5932(6) 0.4533(6) 0.045(2) Uani d . C
O1A 1 0.4155(6) 0.6126(5) 0.5040(6) 0.078(2) Uani d . O
O2A 1 0.7155(7) 0.8632(4) 0.4764(5) 0.071(2) Uani d . O
O3A 1 0.8589(6) 0.5466(5) 0.5152(5) 0.073(2) Uani d . O
C1 1 0.7444(7) 0.6112(5) 0.1885(6) 0.042(2) Uani d . C
C2 1 0.7719(7) 0.7145(5) 0.2013(6) 0.042(2) Uani d . C
H2A 1 0.8708(7) 0.7384(5) 0.2260(6) 0.051 Uiso calc R H
C3 1 0.6574(8) 0.7866(6) 0.1438(7) 0.053(2) Uani d . C
H3A 1 0.6799(8) 0.8549(6) 0.1730(7) 0.063 Uiso calc R H
H3B 1 0.6467(8) 0.7851(6) 0.0504(7) 0.063 Uiso calc R H
C4 1 0.5233(8) 0.7494(6) 0.1915(7) 0.058(2) Uani d . C
H4A 1 0.4494(8) 0.7977(6) 0.2085(7) 0.069 Uiso calc R H
C5 1 0.4915(8) 0.6488(7) 0.1858(7) 0.061(2) Uani d . C
H5A 1 0.3940(8) 0.6269(7) 0.1959(7) 0.073 Uiso calc R H
C6 1 0.6005(8) 0.5760(6) 0.1853(6) 0.050(2) Uani d . C
H6A 1 0.5798(8) 0.5041(6) 0.1929(6) 0.060 Uiso calc R H
O1 1 0.8455(5) 0.5395(4) 0.1983(5) 0.0544(13) Uani d . O
C7 1 0.9908(8) 0.5693(7) 0.1927(9) 0.079(3) Uani d . C
H7A 1 1.0518(8) 0.5109(7) 0.2008(9) 0.118 Uiso calc R H
H7B 1 1.0218(8) 0.6153(7) 0.2617(9) 0.118 Uiso calc R H
H7C 1 0.9965(8) 0.6017(7) 0.1117(9) 0.118 Uiso calc R H
B1 1 0.3250(3) 0.3528(3) 0.1959(3) 0.055(2) Uani d DU B
F1 1 0.2085(4) 0.3438(4) 0.1061(4) 0.114(2) Uani d DU F
F2 1 0.4454(3) 0.3430(4) 0.1412(4) 0.086(2) Uani d DU F
F3 1 0.3215(5) 0.2811(4) 0.2858(4) 0.126(2) Uani d DU F
F4 1 0.3236(5) 0.4436(3) 0.2524(5) 0.129(2) Uani d DU F

loop_
_atom_type_symbol
_atom_type_description
_atom_type_scat_dispersion_real
_atom_type_scat_dispersion_imag
_atom_type_scat_source
C C 0.0033 0.0016 'International Tables Vol C Tables 4.2.6.8 and 6.1.1.4'
H H 0.0000 0.0000 'International Tables Vol C Tables 4.2.6.8 and 6.1.1.4'
B B 0.0013 0.0007 'International Tables Vol C Tables 4.2.6.8 and 6.1.1.4'
O O 0.0106 0.0060 'International Tables Vol C Tables 4.2.6.8 and 6.1.1.4'
F F 0.0171 0.0103 'International Tables Vol C Tables 4.2.6.8 and 6.1.1.4'
Fe Fe 0.3463 0.8444 'International Tables Vol C Tables 4.2.6.8 and 6.1.1.4'

loop_
_geom_angle_atom_site_label_1
_geom_angle_atom_site_label_2
_geom_angle_atom_site_label_3
_geom_angle
_geom_angle_publ_flag
C3A Fe1 C2A 97.0(3) yes
C3A Fe1 C1A 90.9(3) yes
C2A Fe1 C1A 96.2(3) yes
C3A Fe1 C5 138.4(3) yes
C2A Fe1 C5 124.5(3) yes
C1A Fe1 C5 87.6(3) yes
C3A Fe1 C6 101.8(3) yes
C2A Fe1 C6 152.4(3) yes
C1A Fe1 C6 103.4(3) yes
C5 Fe1 C6 39.1(3) yes
C3A Fe1 C4 165.5(3) yes
C2A Fe1 C4 88.4(3) yes
C1A Fe1 C4 101.9(3) yes
C5 Fe1 C4 37.4(3) yes
C6 Fe1 C4 68.8(3) yes
C3A Fe1 C2 100.8(3) yes
C2A Fe1 C2 88.0(3) yes
C1A Fe1 C2 167.0(3) yes
C5 Fe1 C2 80.0(3) yes
C6 Fe1 C2 68.9(3) yes
C4 Fe1 C2 65.8(3) yes
C3A Fe1 C1 86.7(3) yes
C2A Fe1 C1 124.1(3) yes
C1A Fe1 C1 139.6(3) yes
C5 Fe1 C1 68.8(3) yes
C6 Fe1 C1 38.6(2) yes
C4 Fe1 C1 79.1(3) yes
C2 Fe1 C1 37.3(2) yes
O1A C1A Fe1 179.5(7) yes
O2A C2A Fe1 179.2(6) yes
O3A C3A Fe1 178.0(6) yes
O1 C1 C2 124.9(6) yes
O1 C1 C6 115.3(6) yes
C2 C1 C6 119.0(7) yes
O1 C1 Fe1 124.4(5) yes
C2 C1 Fe1 71.3(4) yes
C6 C1 Fe1 67.7(4) yes
C1 C2 C3 118.4(6) yes
C1 C2 Fe1 71.4(4) yes
C3 C2 Fe1 91.9(4) yes
C4 C3 C2 103.9(6) yes
C5 C4 C3 119.7(7) yes
C5 C4 Fe1 68.6(4) yes
C3 C4 Fe1 92.8(5) yes
C4 C5 C6 121.1(7) yes
C4 C5 Fe1 74.0(5) yes
C6 C5 Fe1 71.1(4) yes
C5 C6 C1 117.5(7) yes
C5 C6 Fe1 69.8(4) yes
C1 C6 Fe1 73.7(4) yes
C1 O1 C7 118.1(6) yes
F1 B1 F2 110.0(2) yes
F1 B1 F3 109.3(2) yes
F2 B1 F3 109.7(2) yes
F1 B1 F4 109.3(2) yes
F2 B1 F4 109.7(2) yes
F3 B1 F4 108.8(2) yes

loop_
_geom_bond_atom_site_label_1
_geom_bond_atom_site_label_2
_geom_bond_distance
_geom_bond_publ_flag
Fe1 C3A 1.812(8) yes
Fe1 C2A 1.812(8) yes
Fe1 C1A 1.824(8) yes
Fe1 C5 2.095(7) yes
Fe1 C6 2.112(7) yes
Fe1 C4 2.163(7) yes
Fe1 C2 2.189(6) yes
Fe1 C1 2.191(6) yes
C1A O1A 1.129(8) yes
C2A O2A 1.129(8) yes
C3A O3A 1.133(8) yes
C1 O1 1.336(8) yes
C1 C2 1.399(9) yes
C1 C6 1.425(9) yes
C2 C3 1.500(9) yes
C3 C4 1.502(10) yes
C4 C5 1.367(11) yes
C5 C6 1.408(10) yes
O1 C7 1.429(8) yes
B1 F1 1.343(2) yes
B1 F2 1.343(2) yes
B1 F3 1.344(2) yes
B1 F4 1.344(2) yes
